data_1507528
loop_
_publ_author_name
'Tukada, Hideyuki'
'Mochizuki, Katsura'

_publ_section_title
;
 Long-Range Magnetic Interactions intrans-1,4-Cyclohexylene- and
 1,3-Adamantylene-bis(p-nitrenylbenzene) by \p&#x2212;\s&#x2212;\p
 Hyperconjugation
;
_journal_issue 21
_journal_name_full 'Organic Letters'
_journal_page_first 3305
_journal_paper_doi 10.1021/ol0165241
_journal_volume 3
_journal_year 2001
_chemical_formula_sum 'C18 H20'
_chemical_formula_weight 236.40
_chemical_name_systematic
;1,4-diphenylcyclohexane  
 ? 
;
_space_group_IT_number 14
_symmetry_cell_setting monoclinic
_symmetry_space_group_name_Hall '-P 2yn'
_symmetry_space_group_name_H-M 'P 1 21/n 1'
_atom_sites_solution_hydrogens geom
_atom_sites_solution_primary direct
_atom_sites_solution_secondary difmap
_audit_creation_method SHELXL-97
_cell_angle_alpha 90.00
_cell_angle_beta 110.236(18)
_cell_angle_gamma 90.00
_cell_formula_units_Z 2
_cell_length_a 7.0690(16)
_cell_length_b 18.263(4)
_cell_length_c 5.6180(17)
_cell_measurement_reflns_used 28
_cell_measurement_temperature 298(2)
_cell_measurement_theta_max 17.50
_cell_measurement_theta_min 14.99
_cell_volume 680.5(3)
_computing_cell_refinement 'MXC (MAC Science)'
_computing_data_collection 'MXC (MAC Science)'
_computing_data_reduction 'MXC (MAC Science)'
_computing_molecular_graphics Ortep-3
_computing_structure_refinement 'SHELXL-97 (Sheldrick, 1997)'
_computing_structure_solution 'Sir-92 in MAXUS'
_diffrn_ambient_temperature 298(2)
_diffrn_measured_fraction_theta_full 0.875
_diffrn_measured_fraction_theta_max 0.875
_diffrn_measurement_device_type 'Mac Science MXC3K'
_diffrn_measurement_method 2theta-Omega
_diffrn_radiation_monochromator Graphite
_diffrn_radiation_source 'Fine-focus sealed tube'
_diffrn_radiation_type MoK\a
_diffrn_radiation_wavelength 0.71073
_diffrn_reflns_av_R_equivalents 0.012
_diffrn_reflns_av_sigmaI/netI 1.0761
_diffrn_reflns_limit_h_max 9
_diffrn_reflns_limit_h_min 0
_diffrn_reflns_limit_k_max 23
_diffrn_reflns_limit_k_min 0
_diffrn_reflns_limit_l_max 6
_diffrn_reflns_limit_l_min -7
_diffrn_reflns_number 1373
_diffrn_reflns_theta_full 27.50
_diffrn_reflns_theta_max 27.50
_diffrn_reflns_theta_min 2.23
_diffrn_standards_decay_% non
_diffrn_standards_interval_count 100
_diffrn_standards_number 3
_exptl_absorpt_coefficient_mu 0.065
_exptl_absorpt_correction_type psi-scan
_exptl_crystal_colour colorless
_exptl_crystal_density_diffrn 1.153
_exptl_crystal_density_method 'not measured'
_exptl_crystal_description prism
_exptl_crystal_F_000 256
_exptl_crystal_size_max 0.40
_exptl_crystal_size_mid 0.30
_exptl_crystal_size_min 0.20
_refine_diff_density_max 0.196
_refine_diff_density_min -0.260
_refine_diff_density_rms 0.046
_refine_ls_extinction_method none
_refine_ls_goodness_of_fit_ref 1.144
_refine_ls_hydrogen_treatment mixed
_refine_ls_matrix_type full
_refine_ls_number_parameters 82
_refine_ls_number_reflns 1373
_refine_ls_number_restraints 0
_refine_ls_restrained_S_all 1.144
_refine_ls_R_factor_all 0.0703
_refine_ls_R_factor_gt 0.0638
_refine_ls_shift/su_max 0.000
_refine_ls_shift/su_mean 0.000
_refine_ls_structure_factor_coef Fsqd
_refine_ls_weighting_details 'calc w=1/[\s^2^(Fo^2^)+(0.0475P)^2^+0.3788P] where P=(Fo^2^+2Fc^2^)/3'
_refine_ls_weighting_scheme calc
_refine_ls_wR_factor_gt 0.1455
_refine_ls_wR_factor_ref 0.1483
_reflns_number_gt 1248
_reflns_number_total 1373
_reflns_threshold_expression >2sigma(I)
_cod_data_source_file ol0165241_s1.cif
_cod_data_source_block tsukada2
_cod_depositor_comments
;
The following automatic conversions were performed:
'_atom_site_symetry_multiplicity' tag replaced with
'_atom_site_symmetry_multiplicity'.

Automatic conversion script
Id: cif_correct_tags 1440 2010-10-19 06:21:57Z saulius 

The following automatic conversions were performed:

'_symmetry_cell_setting' value 'Monoclinic' changed to 'monoclinic'
according to /home/saulius/struct/CIF-dictionaries/cif_core.dic
dictionary named 'cif_core.dic' version 2.4.2 from
2011-04-26.

'_exptl_absorpt_correction_type' value 'Psi-Scan'
changed to 'psi-scan' according to
/home/saulius/struct/CIF-dictionaries/cif_core.dic dictionary named
'cif_core.dic' version 2.4.2 from 2011-04-26.

Automatic conversion script
Id: cif_fix_values 1715 2011-07-08 13:25:40Z adriana 
;
_cod_original_sg_symbol_H-M 'P 21/n        '
_cod_database_code 1507528

loop_
_symmetry_equiv_pos_as_xyz
'x, y, z'
'-x+1/2, y+1/2, -z+1/2'
'-x, -y, -z'
'x-1/2, -y-1/2, z-1/2'

loop_
_atom_site_label
_atom_site_type_symbol
_atom_site_fract_x
_atom_site_fract_y
_atom_site_fract_z
_atom_site_U_iso_or_equiv
_atom_site_adp_type
_atom_site_occupancy
_atom_site_symmetry_multiplicity
_atom_site_calc_flag
_atom_site_refinement_flags
C3 C 0.3766(3) 0.06036(10) 0.3445(4) 0.0407(4) Uani 1 1 d .
H3 H 0.4651 0.0731 0.2495 0.049 Uiso 1 1 calc R
C4 C 0.1960(3) 0.11090(10) 0.2541(4) 0.0401(4) Uani 1 1 d .
C5 C 0.1692(3) 0.15809(11) 0.0520(4) 0.0477(5) Uani 1 1 d .
H5 H 0.2635 0.1585 -0.0294 0.057 Uiso 1 1 calc R
C2 C 0.3178(3) -0.01990(11) 0.2886(4) 0.0506(5) Uani 1 1 d .
H2A H 0.2254 -0.0337 0.3745 0.061 Uiso 1 1 calc R
H2B H 0.2484 -0.0261 0.1077 0.061 Uiso 1 1 calc R
C1 C 0.5014(3) -0.07005(11) 0.3751(4) 0.0523(6) Uani 1 1 d .
H1A H 0.4573 -0.1206 0.3440 0.063 Uiso 1 1 calc R
H1B H 0.5866 -0.0596 0.2761 0.063 Uiso 1 1 calc R
C9 C 0.0512(3) 0.11155(12) 0.3704(4) 0.0480(5) Uani 1 1 d .
H9 H 0.0648 0.0802 0.5057 0.058 Uiso 1 1 calc R
C7 C -0.1363(3) 0.20470(12) 0.0855(5) 0.0540(6) Uani 1 1 d .
H7 H -0.2470 0.2358 0.0287 0.065 Uiso 1 1 calc R
C8 C -0.1132(3) 0.15841(12) 0.2869(5) 0.0534(5) Uani 1 1 d .
H8 H -0.2082 0.1585 0.3674 0.064 Uiso 1 1 calc R
C6 C 0.0056(4) 0.20454(12) -0.0309(4) 0.0560(6) Uani 1 1 d .
H6 H -0.0088 0.2359 -0.1664 0.067 Uiso 1 1 calc R

loop_
_atom_site_aniso_label
_atom_site_aniso_U_11
_atom_site_aniso_U_22
_atom_site_aniso_U_33
_atom_site_aniso_U_23
_atom_site_aniso_U_13
_atom_site_aniso_U_12
C3 0.0377(9) 0.0379(10) 0.0466(10) 0.0012(8) 0.0147(8) 0.0015(7)
C4 0.0367(9) 0.0352(9) 0.0444(10) -0.0039(8) 0.0087(8) -0.0030(7)
C5 0.0514(11) 0.0470(11) 0.0440(10) -0.0001(9) 0.0157(9) 0.0042(9)
C2 0.0429(10) 0.0430(11) 0.0535(12) -0.0111(9) 0.0008(9) 0.0024(8)
C1 0.0481(11) 0.0418(11) 0.0556(12) -0.0120(9) 0.0034(9) 0.0050(9)
C9 0.0422(10) 0.0489(11) 0.0525(12) 0.0041(9) 0.0160(9) -0.0007(9)
C7 0.0442(11) 0.0436(11) 0.0647(13) -0.0027(10) 0.0066(10) 0.0073(9)
C8 0.0400(11) 0.0531(12) 0.0670(14) -0.0024(11) 0.0184(10) 0.0011(9)
C6 0.0626(13) 0.0482(12) 0.0512(12) 0.0075(10) 0.0122(10) 0.0080(10)

loop_
_atom_type_symbol
_atom_type_description
_atom_type_scat_dispersion_real
_atom_type_scat_dispersion_imag
_atom_type_scat_source
C C 0.0033 0.0016 'International Tables Vol C Tables 4.2.6.8 and 6.1.1.4'
H H 0.0000 0.0000 'International Tables Vol C Tables 4.2.6.8 and 6.1.1.4'

loop_
_geom_angle_atom_site_label_1
_geom_angle_atom_site_label_2
_geom_angle_atom_site_label_3
_geom_angle
_geom_angle_site_symmetry_1
_geom_angle_site_symmetry_3
C4 C3 C1 112.74(16) . 3_656
C4 C3 C2 112.24(15) . .
C1 C3 C2 109.93(16) 3_656 .
C4 C3 H3 107.2 . .
C1 C3 H3 107.2 3_656 .
C2 C3 H3 107.2 . .
C5 C4 C9 117.71(18) . .
C5 C4 C3 120.98(17) . .
C9 C4 C3 121.31(18) . .
C6 C5 C4 121.4(2) . .
C6 C5 H5 119.3 . .
C4 C5 H5 119.3 . .
C1 C2 C3 111.72(16) . .
C1 C2 H2A 109.3 . .
C3 C2 H2A 109.3 . .
C1 C2 H2B 109.3 . .
C3 C2 H2B 109.3 . .
H2A C2 H2B 107.9 . .
C3 C1 C2 112.05(17) 3_656 .
C3 C1 H1A 109.2 3_656 .
C2 C1 H1A 109.2 . .
C3 C1 H1B 109.2 3_656 .
C2 C1 H1B 109.2 . .
H1A C1 H1B 107.9 . .
C8 C9 C4 120.8(2) . .
C8 C9 H9 119.6 . .
C4 C9 H9 119.6 . .
C6 C7 C8 119.5(2) . .
C6 C7 H7 120.3 . .
C8 C7 H7 120.3 . .
C7 C8 C9 120.2(2) . .
C7 C8 H8 119.9 . .
C9 C8 H8 119.9 . .
C7 C6 C5 120.4(2) . .
C7 C6 H6 119.8 . .
C5 C6 H6 119.8 . .

loop_
_geom_bond_atom_site_label_1
_geom_bond_atom_site_label_2
_geom_bond_distance
_geom_bond_site_symmetry_2
C3 C4 1.513(2) .
C3 C1 1.522(3) 3_656
C3 C2 1.526(3) .
C3 H3 0.9800 .
C4 C5 1.385(3) .
C4 C9 1.392(3) .
C5 C6 1.379(3) .
C5 H5 0.9300 .
C2 C1 1.524(3) .
C2 H2A 0.9700 .
C2 H2B 0.9700 .
C1 C3 1.522(3) 3_656
C1 H1A 0.9700 .
C1 H1B 0.9700 .
C9 C8 1.388(3) .
C9 H9 0.9300 .
C7 C6 1.374(3) .
C7 C8 1.376(3) .
C7 H7 0.9300 .
C8 H8 0.9300 .
C6 H6 0.9300 .
